data_2004958
loop_
_publ_author_name
'Wu, C.-H.'
'Chen, T.-C.'
'Wang, S.-L.'

_publ_section_title
;
 Two Hydrous Divalent-Metal Diarsenates
;
_journal_issue 6
_journal_name_full 'Acta Crystallographica Section C'
_journal_page_first 1326
_journal_page_last 1329
_journal_paper_doi 10.1107/S0108270195016350
_journal_volume 52
_journal_year 1996
_chemical_formula_iupac 'Zn2 As2 O7 , 2H2 O'
_chemical_formula_moiety 'Zn2 As2 O7 (H2 O)2'
_chemical_formula_sum 'As2 H4 O9 Zn2'
_chemical_formula_weight 428.6
_space_group_crystal_system monoclinic
_space_group_IT_number 14
_space_group_name_Hall '-P 2yn'
_space_group_name_H-M_alt 'P 1 21/n 1'
_symmetry_space_group_name_H-M 'P 1 21/n 1'
_atom_type_scat_source 'SHELXTL-Plus (Sheldrick, 1991)'
_cell_angle_alpha 90
_cell_angle_beta 93.91(4)
_cell_angle_gamma 90
_cell_formula_units_Z 4
_cell_length_a 6.496(21)
_cell_length_b 14.211(6)
_cell_length_c 7.628(4)
_cell_measurement_reflns_used 23
_cell_measurement_temperature 296
_cell_measurement_theta_max 14.5
_cell_measurement_theta_min 4.2
_cell_volume 703(2)
_computing_cell_refinement SHELXTL-Plus
_computing_data_collection 'SHELXTL-Plus (Sheldrick, 1991)'
_computing_data_reduction SHELXTL-Plus
_computing_molecular_graphics SHELXTL-Plus
_computing_publication_material SHELXTL-Plus
_computing_structure_refinement SHELXTL-Plus
_computing_structure_solution SHELXTL-Plus
_diffrn_measurement_device 'Siemens R3m/V diffractometer'
_diffrn_measurement_method 2\q-\q
_diffrn_radiation_type 'Mo K\a'
_diffrn_radiation_wavelength 0.71073\%A
_diffrn_reflns_av_R_equivalents 0.011
_diffrn_reflns_limit_h_max 7
_diffrn_reflns_limit_h_min -7
_diffrn_reflns_limit_k_max 18
_diffrn_reflns_limit_k_min 0
_diffrn_reflns_limit_l_max 9
_diffrn_reflns_limit_l_min 0
_diffrn_reflns_number 1725
_diffrn_reflns_theta_max 25.0
_diffrn_standards_decay_% none
_diffrn_standards_interval_count 50
_diffrn_standards_number 3
_exptl_absorpt_coefficient_mu 16.21
_exptl_absorpt_correction_T_max 0.792
_exptl_absorpt_correction_T_min 0.647
_exptl_absorpt_correction_type 'empirical via \y scans (SHELXTL-Plus; Sheldrick, 1991)'
_exptl_crystal_colour colorless
_exptl_crystal_density_diffrn 4.025
_exptl_crystal_density_meas ?
_exptl_crystal_description rod
_exptl_crystal_size_max 0.40
_exptl_crystal_size_mid 0.08
_exptl_crystal_size_min 0.06
_refine_diff_density_max 3.37
_refine_diff_density_min -2.46
_refine_ls_abs_structure_details none
_refine_ls_extinction_coef '\c = 0.0012(5)'
_refine_ls_extinction_method 'F* = F[1+0.002\cF~2~/sin(2\q)]^-1/4^'
_refine_ls_goodness_of_fit_obs 0.76
_refine_ls_hydrogen_treatment noref
_refine_ls_number_parameters 94
_refine_ls_number_reflns 1096
_refine_ls_R_factor_obs 0.059
_refine_ls_shift/esd_max 0.002
_refine_ls_structure_factor_coef F
_refine_ls_weighting_details 'w = 1/[\S~2~(F) + 0.0043F~2~]'
_refine_ls_weighting_scheme calc
_refine_ls_wR_factor_obs 0.0616
_reflns_number_observed 1096
_reflns_number_total 1412
_reflns_observed_criterion I>3\s(I)
_cod_data_source_file br1130.cif
_cod_data_source_block II
_cod_depositor_comments
;
The following automatic conversions were performed:
'_symmetry_cell_setting' value 'Monoclinic' changed to 'monoclinic'
according to '/home/saulius/struct/CIF-dictionaries/cif_core.dic'
dictionary named 'cif_core.dic' version 2.4.1 from 2010-06-29.

Automatic conversion script
Id: cif_fix_enum 1527 2010-12-29 10:47:43Z saulius 

The following automatic conversions were performed:

'_symmetry_cell_setting' value 'Monoclinic' changed to 'monoclinic'
according to /home/saulius/struct/CIF-dictionaries/cif_core.dic
dictionary named 'cif_core.dic' version 2.4.1 from 2010-06-29.

Automatic conversion script
Id: cif_fix_values 1715 2011-07-08 13:25:40Z adriana 

The following automatic conversions were performed:

'_exptl_crystal_density_meas' value 'not measured' was changed to '?'
- the value is perceived as not measured.

Automatic conversion script
Id: cif_fix_values 3008 2015-01-20 13:52:24Z robertas 

The following automatic conversions were performed:

'_refine_ls_weighting_scheme' value 'w = 1/[\S~2~(F) + 0.0043F~2~]'
was changed to 'calc'. New tag '_refine_ls_weighting_details' was
created. The value of the new tag was set to 'w = 1/[\S~2~(F) +
0.0043F~2~]'.

Automatic conversion script
Id: cif_fix_values 3143 2015-03-26 13:38:13Z robertas 
;
_cod_original_cell_volume 702.3(10)
_cod_original_sg_symbol_H-M 'P 21/n'
_cod_database_code 2004958

loop_
_space_group_symop_id
_space_group_symop_operation_xyz
1 x,y,z
2 -1/2+x,1/2-y,1/2+z
3 -x,-y,-z
4 1/2-x,1/2+y,1/2-z

loop_
_atom_site_aniso_label
_atom_site_aniso_U_11
_atom_site_aniso_U_22
_atom_site_aniso_U_33
_atom_site_aniso_U_12
_atom_site_aniso_U_13
_atom_site_aniso_U_23
_atom_site_aniso_type_symbol
Zn(1) .0220(10) .0220(10) .0200(10) -.0020(10) .0020(10) .0000(10) Zn
Zn(2) .0190(10) .0150(10) .0180(10) .0010(10) .0020(10) .0000(10) Zn
As(1) .0030(10) .0040(10) .0020(10) .0000(10) .0000(10) .0000(10) As
As(2) .0020(10) .0020(10) .0030(10) .0000(10) -.0020(10) .0010(10) As
O(4) .007(4) .008(4) .003(3) -.001(3) -.004(3) .006(3) O
O(5) .009(4) .001(3) .008(3) .001(3) -.004(3) .001(3) O
O(8) .020(5) .026(5) .010(4) .007(4) -.005(4) .006(4) O
O(9) .011(5) .014(4) .022(4) .005(4) -.002(4) -.001(4) O

loop_
_atom_site_label
_atom_site_fract_x
_atom_site_fract_y
_atom_site_fract_z
_atom_site_U_iso_or_equiv
_atom_site_type_symbol
Zn(1) -.0456(3) .2477(1) .6381(2) .022(1) Zn
Zn(2) -.2617(3) .3867(1) .9155(2) .017(1) Zn
As(1) .4436(2) .3139(1) .5532(1) .003(1) As
As(2) .2390(2) .4189(1) .8449(1) .002(1) As
O(1) .6547(14) .2880(6) .6840(10) .008(2) O
O(2) .4838(13) .3453(6) .3500(10) .006(1) O
O(3) .2660(13) .2314(6) .5751(9) .005(1) O
O(4) .3357(14) .4172(5) .6399(10) .006(2) O
O(5) .1835(14) .5319(5) .8723(10) .006(2) O
O(6) .4311(13) .3721(5) .9739(10) .006(1) O
O(7) .0282(13) .3512(5) .8346(9) .004(1) O
O(8) -.0571(17) .3444(7) .4253(12) .019(3) O
O(9) -.2565(16) .4960(7) .7390(13) .016(3) O

loop_
_geom_angle_atom_site_label_1
_geom_angle_atom_site_label_2
_geom_angle_atom_site_label_3
_geom_angle_site_symmetry_1
_geom_angle_site_symmetry_3
_geom_angle
_geom_angle_publ_flag
O(1) As(1) O(2) . . 116.2(4) yes
O(1) As(1) O(3) . . 109.2(4) yes
O(2) As(1) O(3) . . 116.1(4) yes
O(1) As(1) O(4) . . 106.7(4) yes
O(2) As(1) O(4) . . 102.6(4) yes
O(3) As(1) O(4) . . 104.6(4) yes
O(4) As(2) O(5) . . 102.9(4) yes
O(4) As(2) O(6) . . 103.0(4) yes
O(5) As(2) O(6) . . 118.0(4) yes
O(4) As(2) O(7) . . 107.3(4) yes
O(5) As(2) O(7) . . 112.2(4) yes
O(6) As(2) O(7) . . 112.0(4) yes
O(3) Zn(1) O(7) . . 93.6(3) yes
O(3) Zn(1) O(8) . . 83.2(4) yes
O(7) Zn(1) O(8) . . 94.9(3) yes
O(3) Zn(1) O(1) . 1_455 169.8(3) yes
O(7) Zn(1) O(1) . 1_455 81.9(3) yes
O(8) Zn(1) O(1) . 1_455 88.0(4) yes
O(3) Zn(1) O(2) . 2_555 93.9(3) yes
O(7) Zn(1) O(2) . 2_555 83.6(3) yes
O(8) Zn(1) O(2) . 2_555 176.7(4) yes
O(1) Zn(1) O(2) 1_455 2_555 94.7(3) yes
O(3) Zn(1) O(6) . 2_554 79.0(3) yes
O(7) Zn(1) O(6) . 2_554 167.6(3) yes
O(8) Zn(1) O(6) . 2_554 94.1(3) yes
O(1) Zn(1) O(6) 1_455 2_554 106.9(3) yes
O(2) Zn(1) O(6) 2_555 2_554 87.0(3) yes
O(7) Zn(2) O(9) . . 86.2(4) yes
O(7) Zn(2) O(1) . 1_455 78.2(3) yes
O(9) Zn(2) O(1) . 1_455 88.4(3) yes
O(7) Zn(2) O(3) . 2_555 86.2(3) yes
O(9) Zn(2) O(3) . 2_555 172.1(4) yes
O(1) Zn(2) O(3) 1_455 2_555 87.9(3) yes
O(7) Zn(2) O(5) . 3_567 101.1(3) yes
O(9) Zn(2) O(5) . 3_567 94.4(3) yes
O(1) Zn(2) O(5) 1_455 3_567 177.1(3) yes
O(3) Zn(2) O(5) 2_555 3_567 89.2(3) yes
O(7) Zn(2) O(6) . 1_455 159.5(3) yes
O(9) Zn(2) O(6) . 1_455 105.9(4) yes
O(1) Zn(2) O(6) 1_455 1_455 85.6(3) yes
O(3) Zn(2) O(6) 2_555 1_455 80.8(3) yes
O(5) Zn(2) O(6) 3_567 1_455 94.4(3) yes

loop_
_geom_bond_atom_site_label_1
_geom_bond_atom_site_label_2
_geom_bond_site_symmetry_2
_geom_bond_distance
_geom_bond_publ_flag
Zn(1) O(3) . 2.124(9) yes
Zn(1) O(7) . 2.131(8) yes
Zn(1) O(8) . 2.124(10) yes
Zn(1) O(1) 1_455 2.082(9) yes
Zn(1) O(2) 2_555 2.086(8) yes
Zn(1) O(6) 2_554 2.112(8) yes
Zn(2) O(7) . 2.083(8) yes
Zn(2) O(9) . 2.057(10) yes
Zn(2) O(1) 1_455 2.291(8) yes
Zn(2) O(3) 2_555 2.074(8) yes
Zn(2) O(5) 3_567 2.026(8) yes
Zn(2) O(6) 1_455 2.085(9) yes
As(1) O(1) . 1.681(8) yes
As(1) O(2) . 1.651(8) yes
As(1) O(3) . 1.661(8) yes
As(1) O(4) . 1.774(8) yes
As(2) O(4) . 1.725(8) yes
As(2) O(5) . 1.662(7) yes
As(2) O(6) . 1.673(8) yes
As(2) O(7) . 1.672(8) yes

loop_
_cod_changelog_entry_id
_cod_changelog_entry_author
_cod_changelog_entry_date
_cod_changelog_entry_text
1 'Vaitkus, Antanas' 2022-10-03T14:47:00+03:00
;
 Added the '1/2-x,1/2+y,1/2-z' symmetry operation to the space group symmetry
 operation list after consulting the original publication. Updated space group
 information.
;
